data_7133660
loop_
_publ_author_name
'Tsang, Long Yiu'
'Kong, Lam Cheung'
'Sung, Herman H. Y.'
'Williams, Ian D.'
'Jia, Guochen'

_publ_section_title
;
 Oxidation-induced coupling reactions of bi(metallacycloprop-1-ene)
 complexes.
;
_journal_issue 78
_journal_name_full 'Chemical communications (Cambridge, England)'
_journal_page_first 10946
_journal_page_last 10949
_journal_paper_doi 10.1039/d4cc04079a
_journal_volume 60
_journal_year 2024
_chemical_formula_moiety 'C52 H42 Cl4 P2 Re, 2(H2 C Cl2)'
_chemical_formula_sum 'C54 H46 Cl8 P2 Re'
_chemical_formula_weight 1226.65
_space_group_crystal_system monoclinic
_space_group_IT_number 15
_space_group_name_Hall '-C 2yc'
_space_group_name_H-M_alt 'C 1 2/c 1'
_atom_sites_solution_hydrogens geom
_audit_creation_date 2024-02-23
_audit_creation_method
;
Olex2 1.5-alpha
(compiled 2024.02.16 svn.r378c4104 for OlexSys, GUI svn.r6928)
;
_audit_update_record
;
2024-02-26 deposited with the CCDC.	2024-08-30 downloaded from the CCDC.
;
_cell_angle_alpha 90
_cell_angle_beta 102.929(2)
_cell_angle_gamma 90
_cell_formula_units_Z 4
_cell_length_a 12.0537(3)
_cell_length_b 23.1354(5)
_cell_length_c 20.0755(3)
_cell_measurement_reflns_used 5547
_cell_measurement_temperature 172.99(10)
_cell_measurement_theta_max 75.8860
_cell_measurement_theta_min 4.2240
_cell_volume 5456.5(2)
_computing_cell_refinement 'CrysAlisPro 1.171.40.69a (Rigaku OD, 2020)'
_computing_data_collection 'CrysAlisPro 1.171.40.69a (Rigaku OD, 2020)'
_computing_data_reduction 'CrysAlisPro 1.171.40.69a (Rigaku OD, 2020)'
_computing_molecular_graphics 'Olex2 1.5-alpha (Dolomanov et al., 2009)'
_computing_publication_material 'Olex2 1.5-alpha (Dolomanov et al., 2009)'
_computing_structure_refinement 'SHELXL 2019/3 (Sheldrick, 2015)'
_computing_structure_solution 'SHELXT 2014/4 (Sheldrick, 2014)'
_diffrn_ambient_environment N~2~
_diffrn_ambient_temperature 172.99(10)
_diffrn_detector 'CCD plate'
_diffrn_detector_area_resol_mean 5.1788
_diffrn_detector_type Atlas
_diffrn_measured_fraction_theta_full 0.992
_diffrn_measured_fraction_theta_max 0.959
_diffrn_measurement_details
;
List of Runs (angles in degrees, time in seconds):

  # Type    Start    End  Width  t~exp~   \w     \q     \k     \f   Frames
#--------------------------------------------------------------------------
  1  \w     39.00 143.00   1.00    8.00    --  113.00 -61.00  30.00  104
  2  \w   -114.00 -10.00   1.00    3.00    --  -39.95 -57.00 -30.00  104
  3  \w     27.00  97.00   1.00    3.00    --   39.95-125.00 -30.00   70
  4  \w     28.00  93.00   1.00    3.00    --   39.95-125.00-180.00   65
  5  \w     36.00 136.00   1.00    8.00    --  113.00 -30.00-150.00  100
  6  \w    103.00 178.00   1.00    8.00    --  113.00  77.00 150.00   75
  7  \w     46.00 167.00   1.00    8.00    --  113.00 -15.00 -30.00  121
;
_diffrn_measurement_device 'kappa diffractometer'
_diffrn_measurement_device_type 'SuperNova, Dual, Mo at zero, Atlas'
_diffrn_measurement_method '\w scans'
_diffrn_orient_matrix_type 'CrysAlisPro convention (1999,Acta A55,543-557)'
_diffrn_orient_matrix_UB_11 -0.0422815000
_diffrn_orient_matrix_UB_12 0.0087462000
_diffrn_orient_matrix_UB_13 0.0662649000
_diffrn_orient_matrix_UB_21 0.0541856000
_diffrn_orient_matrix_UB_22 -0.0580168000
_diffrn_orient_matrix_UB_23 0.0275442000
_diffrn_orient_matrix_UB_31 0.1116631000
_diffrn_orient_matrix_UB_32 0.0314627000
_diffrn_orient_matrix_UB_33 0.0324831000
_diffrn_radiation_monochromator mirror
_diffrn_radiation_probe x-ray
_diffrn_radiation_type 'Cu K\a'
_diffrn_radiation_wavelength 1.54184
_diffrn_reflns_av_R_equivalents 0.0281
_diffrn_reflns_av_unetI/netI 0.0363
_diffrn_reflns_Laue_measured_fraction_full 0.992
_diffrn_reflns_Laue_measured_fraction_max 0.959
_diffrn_reflns_limit_h_max 15
_diffrn_reflns_limit_h_min -13
_diffrn_reflns_limit_k_max 29
_diffrn_reflns_limit_k_min -26
_diffrn_reflns_limit_l_max 25
_diffrn_reflns_limit_l_min -17
_diffrn_reflns_number 9902
_diffrn_reflns_point_group_measured_fraction_full 0.992
_diffrn_reflns_point_group_measured_fraction_max 0.959
_diffrn_reflns_theta_full 67.684
_diffrn_reflns_theta_max 76.768
_diffrn_reflns_theta_min 4.221
_diffrn_source 'micro-focus sealed X-ray tube'
_diffrn_source_current 0.80
_diffrn_source_power 0.040
_diffrn_source_target Mo
_diffrn_source_type 'SuperNova (Cu) X-ray Source'
_diffrn_source_voltage 50
_exptl_absorpt_coefficient_mu 8.780
_exptl_absorpt_correction_T_max 1.00000
_exptl_absorpt_correction_T_min 0.70939
_exptl_absorpt_correction_type multi-scan
_exptl_absorpt_process_details
;
CrysAlisPro 1.171.40.69a (Rigaku Oxford Diffraction, 2020)
Empirical absorption correction using spherical harmonics,
 implemented in SCALE3 ABSPACK scaling algorithm.
;
_exptl_crystal_colour green
_exptl_crystal_colour_primary green
_exptl_crystal_density_diffrn 1.493
_exptl_crystal_description block
_exptl_crystal_F_000 2444
_exptl_crystal_size_max 0.1
_exptl_crystal_size_mid 0.08
_exptl_crystal_size_min 0.05
_refine_diff_density_max 0.807
_refine_diff_density_min -0.904
_refine_diff_density_rms 0.094
_refine_ls_extinction_method none
_refine_ls_goodness_of_fit_ref 1.031
_refine_ls_hydrogen_treatment constr
_refine_ls_matrix_type full
_refine_ls_number_parameters 330
_refine_ls_number_reflns 5536
_refine_ls_number_restraints 71
_refine_ls_restrained_S_all 1.076
_refine_ls_R_factor_all 0.0363
_refine_ls_R_factor_gt 0.0325
_refine_ls_shift/su_max 0.001
_refine_ls_shift/su_mean 0.000
_refine_ls_structure_factor_coef Fsqd
_refine_ls_weighting_details 'w=1/[\s^2^(Fo^2^)+(0.0434P)^2^+13.1601P] where P=(Fo^2^+2Fc^2^)/3'
_refine_ls_weighting_scheme calc
_refine_ls_wR_factor_gt 0.0815
_refine_ls_wR_factor_ref 0.0840
_reflns_Friedel_coverage 0.000
_reflns_number_gt 5088
_reflns_number_total 5536
_reflns_threshold_expression 'I > 2\s(I)'
_cod_data_source_file d4cc04079a2.cif
_cod_data_source_block tsang5cu_173k
_cod_depositor_comments 'Adding full bibliography for 7133660--7133663.cif.'
_cod_database_code 7133660
_shelx_shelxl_version_number 2019/3
_shelx_space_group_comment
;
The symmetry employed for this shelxl refinement is uniquely defined
by the following loop, which should always be used as a source of
symmetry information in preference to the above space-group names.
They are only intended as comments.
;
_shelx_estimated_absorpt_t_max 0.668
_shelx_estimated_absorpt_t_min 0.474
_olex2_refinement_description
;
1. Fixed Uiso
 At 1.2 times of:
  All C(H) groups
2. Restrained distances
 Cl1S-Cl2A
 2.75 with sigma of 0.02
 Cl3S-Cl4S
 2.75 with sigma of 0.02
 Cl1S-Cl2S
 2.75 with sigma of 0.02
 Cl3S-C2S \\sim Cl4S-C2S
 with sigma of 0.02
 Cl1S-C1S \\sim Cl2S-C1S \\sim Cl2A-C1S
 with sigma of 0.02
3. Uiso/Uaniso restraints and constraints
Uanis(C2S) \\sim Ueq, Uanis(Cl3S) \\sim Ueq, Uanis(Cl4S) \\sim Ueq: with sigma
of 0.002 and sigma for terminal atoms of 0.003
Uanis(C1S) \\sim Ueq, Uanis(Cl2S) \\sim Ueq, Uanis(Cl2A) \\sim Ueq, Uanis(Cl1S)
\\sim Ueq: with sigma of 0.002 and sigma for terminal atoms of 0.003
4. Rigid body (RIGU) restrains
 Cl3S, Cl4S, C2S
 with sigma for 1-2 distances of 0.001 and sigma for 1-3 distances of 0.001
 Cl1S, Cl2A, Cl2S, C1S
 with sigma for 1-2 distances of 0.001 and sigma for 1-3 distances of 0.001
5. Others
 Fixed Sof: Cl1S(0.9) Cl2A(0.1) Cl2S(0.8) Cl3S(0.1) Cl4S(0.1) C1S(0.9) C2S(0.1)
6.a Ternary CH refined with riding coordinates:
 C1(H1)
6.b Aromatic/amide H refined with riding coordinates:
 C4(H4), C5(H5), C6(H6), C7(H7), C8(H8), C12(H12), C13(H13), C14(H14),
 C15(H15), C16(H16), C22(H22), C23(H23), C24(H24), C25(H25), C26(H26), C32(H32),
  C33(H33), C34(H34), C35(H35), C36(H36)
;
_olex2_submission_special_instructions 'No special instructions were received'
_oxdiff_exptl_absorpt_empirical_details
;
Empirical correction (ABSPACK) includes:
- Absorption correction using spherical harmonics
- Frame scaling
;
_oxdiff_exptl_absorpt_empirical_full_max 1.384
_oxdiff_exptl_absorpt_empirical_full_min 0.826

loop_
_space_group_symop_operation_xyz
'x, y, z'
'-x, y, -z+1/2'
'x+1/2, y+1/2, z'
'-x+1/2, y+1/2, -z+1/2'
'-x, -y, -z'
'x, -y, z-1/2'
'-x+1/2, -y+1/2, -z'
'x+1/2, -y+1/2, z-1/2'

loop_
_atom_site_label
_atom_site_type_symbol
_atom_site_fract_x
_atom_site_fract_y
_atom_site_fract_z
_atom_site_U_iso_or_equiv
_atom_site_adp_type
_atom_site_occupancy
_atom_site_site_symmetry_order
_atom_site_calc_flag
_atom_site_refinement_flags_posn
_atom_site_refinement_flags_adp
_atom_site_refinement_flags_occupancy
_atom_site_disorder_assembly
_atom_site_disorder_group
Re1 Re 0.500000 0.63286(2) 0.250000 0.02229(7) Uani 1 2 d S T P . .
Cl2 Cl 0.35043(7) 0.64467(4) 0.31031(4) 0.03041(17) Uani 1 1 d . . . . .
Cl1 Cl 0.40500(7) 0.71120(3) 0.17987(4) 0.03276(17) Uani 1 1 d . . . . .
P1 P 0.30209(7) 0.57606(4) 0.09777(4) 0.02464(16) Uani 1 1 d . . . . .
C1 C 0.4232(3) 0.57310(14) 0.16781(15) 0.0231(6) Uani 1 1 d . . . . .
H1 H 0.487390 0.558765 0.148234 0.028 Uiso 1 1 calc R U . . .
C2 C 0.4379(3) 0.54565(12) 0.23456(15) 0.0219(6) Uani 1 1 d . . . . .
C3 C 0.3592(3) 0.51016(15) 0.26569(15) 0.0260(6) Uani 1 1 d . . . . .
C4 C 0.4045(3) 0.46082(16) 0.30238(17) 0.0319(7) Uani 1 1 d . . . . .
H4 H 0.483535 0.452945 0.308812 0.038 Uiso 1 1 calc R U . . .
C5 C 0.3368(4) 0.42338(17) 0.3294(2) 0.0417(9) Uani 1 1 d . . . . .
H5 H 0.369704 0.390455 0.354533 0.050 Uiso 1 1 calc R U . . .
C6 C 0.2211(4) 0.4337(2) 0.3200(2) 0.0459(10) Uani 1 1 d . . . . .
H6 H 0.173829 0.407506 0.337422 0.055 Uiso 1 1 calc R U . . .
C7 C 0.1757(3) 0.4824(2) 0.2849(2) 0.0435(10) Uani 1 1 d . . . . .
H7 H 0.096472 0.489802 0.278541 0.052 Uiso 1 1 calc R U . . .
C8 C 0.2430(3) 0.52112(17) 0.25859(17) 0.0332(7) Uani 1 1 d . . . . .
H8 H 0.210052 0.555048 0.235752 0.040 Uiso 1 1 calc R U . . .
C11 C 0.3041(3) 0.50779(15) 0.05482(16) 0.0277(7) Uani 1 1 d . . . . .
C12 C 0.2909(4) 0.45622(17) 0.08779(19) 0.0383(8) Uani 1 1 d . . . . .
H12 H 0.277254 0.456819 0.132601 0.046 Uiso 1 1 calc R U . . .
C13 C 0.2976(4) 0.40392(18) 0.0552(2) 0.0446(9) Uani 1 1 d . . . . .
H13 H 0.288153 0.368727 0.077671 0.053 Uiso 1 1 calc R U . . .
C14 C 0.3180(4) 0.40275(18) -0.0103(2) 0.0418(9) Uani 1 1 d . . . . .
H14 H 0.322041 0.366793 -0.032472 0.050 Uiso 1 1 calc R U . . .
C15 C 0.3323(3) 0.45334(18) -0.04285(19) 0.0391(8) Uani 1 1 d . . . . .
H15 H 0.346387 0.452318 -0.087546 0.047 Uiso 1 1 calc R U . . .
C16 C 0.3264(3) 0.50617(16) -0.01078(17) 0.0325(7) Uani 1 1 d . . . . .
H16 H 0.337486 0.541117 -0.033277 0.039 Uiso 1 1 calc R U . . .
C21 C 0.1632(3) 0.58750(17) 0.11461(17) 0.0331(7) Uani 1 1 d . . . . .
C22 C 0.0756(3) 0.5482(2) 0.0911(2) 0.0445(9) Uani 1 1 d . . . . .
H22 H 0.088900 0.514307 0.067279 0.053 Uiso 1 1 calc R U . . .
C23 C -0.0318(4) 0.5594(3) 0.1030(3) 0.0622(13) Uani 1 1 d . . . . .
H23 H -0.092112 0.532914 0.087040 0.075 Uiso 1 1 calc R U . . .
C24 C -0.0517(4) 0.6081(3) 0.1375(3) 0.0598(13) Uani 1 1 d . . . . .
H24 H -0.125175 0.615100 0.145595 0.072 Uiso 1 1 calc R U . . .
C25 C 0.0353(4) 0.6471(2) 0.1603(2) 0.0469(10) Uani 1 1 d . . . . .
H25 H 0.021282 0.680848 0.184077 0.056 Uiso 1 1 calc R U . . .
C26 C 0.1432(3) 0.63721(18) 0.14891(19) 0.0367(8) Uani 1 1 d . . . . .
H26 H 0.202793 0.664217 0.164403 0.044 Uiso 1 1 calc R U . . .
C31 C 0.3194(3) 0.63118(14) 0.03748(16) 0.0281(7) Uani 1 1 d . . . . .
C32 C 0.2216(3) 0.64862(16) -0.01029(18) 0.0351(8) Uani 1 1 d . . . . .
H32 H 0.149237 0.633135 -0.008702 0.042 Uiso 1 1 calc R U . . .
C33 C 0.2319(4) 0.68879(17) -0.05993(19) 0.0423(9) Uani 1 1 d . . . . .
H33 H 0.166072 0.701241 -0.092252 0.051 Uiso 1 1 calc R U . . .
C34 C 0.3370(4) 0.71062(17) -0.0625(2) 0.0455(10) Uani 1 1 d . . . . .
H34 H 0.343511 0.737673 -0.096985 0.055 Uiso 1 1 calc R U . . .
C35 C 0.4331(4) 0.69359(19) -0.0153(2) 0.0454(9) Uani 1 1 d . . . . .
H35 H 0.505177 0.709158 -0.017356 0.054 Uiso 1 1 calc R U . . .
C36 C 0.4249(3) 0.65367(18) 0.03530(19) 0.0378(8) Uani 1 1 d . . . . .
H36 H 0.490951 0.642015 0.067941 0.045 Uiso 1 1 calc R U . . .
Cl1S Cl 0.0814(2) 0.35706(10) 0.14808(15) 0.1027(7) Uani 0.9 1 d D U P A 1
Cl2A Cl 0.2742(15) 0.2811(10) 0.1653(13) 0.110(2) Uani 0.1 1 d D U P A 1
Cl2S Cl 0.2971(2) 0.30004(12) 0.20459(15) 0.1002(7) Uani 0.8 1 d D U P A 1
Cl3S Cl 0.0840(19) 0.3249(11) 0.1049(13) 0.112(5) Uani 0.1 1 d D U P B 2
Cl4S Cl 0.257(2) 0.2529(11) 0.0971(14) 0.122(6) Uani 0.1 1 d D U P B 2
C1S C 0.1501(7) 0.2991(4) 0.1960(5) 0.095(2) Uani 0.9 1 d D U P A 1
C2S C 0.148(5) 0.277(3) 0.090(4) 0.092(19) Uani 0.1 1 d D U P B 2

loop_
_atom_site_aniso_label
_atom_site_aniso_U_11
_atom_site_aniso_U_22
_atom_site_aniso_U_33
_atom_site_aniso_U_23
_atom_site_aniso_U_13
_atom_site_aniso_U_12
Re1 0.02488(11) 0.02429(11) 0.01674(10) 0.000 0.00260(7) 0.000
Cl2 0.0301(4) 0.0356(4) 0.0266(3) 0.0006(3) 0.0085(3) 0.0057(3)
Cl1 0.0383(4) 0.0288(4) 0.0285(4) 0.0054(3) 0.0020(3) 0.0048(3)
P1 0.0245(4) 0.0307(4) 0.0172(3) 0.0028(3) 0.0012(3) -0.0005(3)
C1 0.0227(14) 0.0281(15) 0.0173(13) -0.0017(11) 0.0018(11) 0.0010(11)
C2 0.0297(16) 0.0160(13) 0.0190(13) -0.0005(10) 0.0034(11) -0.0034(11)
C3 0.0285(16) 0.0324(16) 0.0161(13) -0.0010(12) 0.0027(11) -0.0045(13)
C4 0.0348(18) 0.0338(17) 0.0267(15) 0.0004(13) 0.0059(13) -0.0024(14)
C5 0.056(2) 0.0337(18) 0.0357(19) 0.0067(15) 0.0101(18) -0.0096(17)
C6 0.048(2) 0.053(2) 0.037(2) 0.0072(18) 0.0112(18) -0.0192(19)
C7 0.0311(19) 0.067(3) 0.0330(18) 0.0069(18) 0.0084(15) -0.0129(18)
C8 0.0328(18) 0.0427(19) 0.0226(15) 0.0059(14) 0.0030(13) -0.0036(15)
C11 0.0253(16) 0.0344(17) 0.0202(14) -0.0012(12) -0.0013(12) -0.0034(13)
C12 0.048(2) 0.039(2) 0.0279(17) -0.0003(14) 0.0078(15) -0.0075(16)
C13 0.056(3) 0.0340(19) 0.044(2) 0.0030(16) 0.0109(19) -0.0058(18)
C14 0.045(2) 0.036(2) 0.044(2) -0.0101(16) 0.0100(17) -0.0019(16)
C15 0.041(2) 0.046(2) 0.0311(17) -0.0097(16) 0.0101(15) -0.0008(17)
C16 0.0361(19) 0.0362(18) 0.0249(16) 0.0002(13) 0.0065(14) -0.0019(14)
C21 0.0267(17) 0.047(2) 0.0234(15) 0.0078(14) 0.0024(13) 0.0028(15)
C22 0.0296(19) 0.059(3) 0.045(2) -0.0080(19) 0.0077(16) -0.0079(18)
C23 0.033(2) 0.087(4) 0.066(3) -0.007(3) 0.011(2) -0.010(2)
C24 0.031(2) 0.087(4) 0.064(3) 0.003(3) 0.016(2) 0.006(2)
C25 0.038(2) 0.063(3) 0.042(2) 0.0063(19) 0.0124(17) 0.0143(19)
C26 0.0325(18) 0.047(2) 0.0301(17) 0.0076(15) 0.0064(14) 0.0056(16)
C31 0.0356(18) 0.0284(16) 0.0190(14) 0.0017(12) 0.0037(13) 0.0024(13)
C32 0.040(2) 0.0357(18) 0.0267(16) 0.0032(14) 0.0010(15) 0.0047(15)
C33 0.059(3) 0.0365(19) 0.0285(17) 0.0067(15) 0.0044(17) 0.0131(18)
C34 0.074(3) 0.0331(19) 0.0308(18) 0.0098(15) 0.0146(19) 0.0057(19)
C35 0.058(3) 0.043(2) 0.038(2) 0.0079(17) 0.0160(19) -0.0057(19)
C36 0.039(2) 0.045(2) 0.0296(17) 0.0061(15) 0.0077(15) -0.0027(16)
Cl1S 0.0949(13) 0.0894(13) 0.1259(16) 0.0265(12) 0.0293(12) -0.0178(10)
Cl2A 0.109(3) 0.110(3) 0.109(2) 0.0041(18) 0.0181(16) -0.0046(18)
Cl2S 0.0985(13) 0.0961(13) 0.1018(13) 0.0165(11) 0.0133(10) -0.0163(11)
Cl3S 0.111(6) 0.113(6) 0.110(6) 0.002(3) 0.024(3) -0.006(3)
Cl4S 0.124(6) 0.120(6) 0.123(7) 0.002(3) 0.029(3) -0.001(3)
C1S 0.094(3) 0.094(3) 0.098(3) 0.0100(19) 0.0230(19) -0.0059(18)
C2S 0.092(19) 0.092(19) 0.092(19) 0.000(2) 0.020(5) -0.001(2)

loop_
_atom_type_symbol
_atom_type_description
_atom_type_scat_dispersion_real
_atom_type_scat_dispersion_imag
_atom_type_scat_source
C C 0.0181 0.0091 'International Tables Vol C Tables 4.2.6.8 and 6.1.1.4'
H H 0.0000 0.0000 'International Tables Vol C Tables 4.2.6.8 and 6.1.1.4'
Cl Cl 0.3639 0.7018 'International Tables Vol C Tables 4.2.6.8 and 6.1.1.4'
P P 0.2955 0.4335 'International Tables Vol C Tables 4.2.6.8 and 6.1.1.4'
Re Re -5.2083 5.8923 'International Tables Vol C Tables 4.2.6.8 and 6.1.1.4'

loop_
_geom_angle_atom_site_label_1
_geom_angle_atom_site_label_2
_geom_angle_atom_site_label_3
_geom_angle
_geom_angle_site_symmetry_1
_geom_angle_site_symmetry_3
_geom_angle_publ_flag
Cl2 Re1 Cl2 166.95(4) 2_655 . ?
Cl2 Re1 Cl1 84.10(3) . . ?
Cl2 Re1 Cl1 84.10(3) 2_655 2_655 ?
Cl2 Re1 Cl1 86.13(3) 2_655 . ?
Cl2 Re1 Cl1 86.13(3) . 2_655 ?
Cl1 Re1 Cl1 83.01(4) 2_655 . ?
C1 Re1 Cl2 102.28(9) . . ?
C1 Re1 Cl2 86.02(8) 2_655 . ?
C1 Re1 Cl2 86.02(8) . 2_655 ?
C1 Re1 Cl2 102.28(9) 2_655 2_655 ?
C1 Re1 Cl1 167.21(8) . 2_655 ?
C1 Re1 Cl1 88.24(8) . . ?
C1 Re1 Cl1 88.24(8) 2_655 2_655 ?
C1 Re1 Cl1 167.21(8) 2_655 . ?
C1 Re1 C1 101.82(16) . 2_655 ?
C2 Re1 Cl2 108.08(9) . 2_655 ?
C2 Re1 Cl2 108.08(9) 2_655 . ?
C2 Re1 Cl2 84.43(9) 2_655 2_655 ?
C2 Re1 Cl2 84.43(9) . . ?
C2 Re1 Cl1 152.97(8) 2_655 . ?
C2 Re1 Cl1 120.97(8) 2_655 2_655 ?
C2 Re1 Cl1 120.97(8) . . ?
C2 Re1 Cl1 152.96(8) . 2_655 ?
C2 Re1 C1 39.20(11) . . ?
C2 Re1 C1 65.90(11) 2_655 . ?
C2 Re1 C1 65.90(11) . 2_655 ?
C2 Re1 C1 39.20(11) 2_655 2_655 ?
C2 Re1 C2 40.46(17) . 2_655 ?
C1 P1 C11 104.30(15) . . ?
C1 P1 C21 119.21(15) . . ?
C1 P1 C31 111.03(16) . . ?
C21 P1 C11 109.33(17) . . ?
C21 P1 C31 105.92(17) . . ?
C31 P1 C11 106.43(15) . . ?
Re1 C1 H1 105.7 . . ?
P1 C1 Re1 134.51(17) . . ?
P1 C1 H1 105.7 . . ?
C2 C1 Re1 68.84(16) . . ?
C2 C1 P1 130.6(2) . . ?
C2 C1 H1 105.7 . . ?
C1 C2 Re1 71.96(17) . . ?
C1 C2 C2 106.7(3) . 2_655 ?
C1 C2 C3 131.8(3) . . ?
C2 C2 Re1 69.77(8) 2_655 . ?
C2 C2 C3 120.0(3) 2_655 . ?
C3 C2 Re1 133.5(2) . . ?
C4 C3 C2 117.3(3) . . ?
C8 C3 C2 125.0(3) . . ?
C8 C3 C4 117.7(3) . . ?
C3 C4 H4 119.3 . . ?
C5 C4 C3 121.5(4) . . ?
C5 C4 H4 119.3 . . ?
C4 C5 H5 119.9 . . ?
C4 C5 C6 120.2(4) . . ?
C6 C5 H5 119.9 . . ?
C5 C6 H6 120.6 . . ?
C7 C6 C5 118.9(4) . . ?
C7 C6 H6 120.6 . . ?
C6 C7 H7 119.2 . . ?
C6 C7 C8 121.6(4) . . ?
C8 C7 H7 119.2 . . ?
C3 C8 H8 120.0 . . ?
C7 C8 C3 120.1(4) . . ?
C7 C8 H8 120.0 . . ?
C12 C11 P1 120.6(3) . . ?
C12 C11 C16 119.4(3) . . ?
C16 C11 P1 119.9(3) . . ?
C11 C12 H12 120.0 . . ?
C13 C12 C11 119.9(4) . . ?
C13 C12 H12 120.0 . . ?
C12 C13 H13 119.8 . . ?
C12 C13 C14 120.3(4) . . ?
C14 C13 H13 119.8 . . ?
C13 C14 H14 119.9 . . ?
C15 C14 C13 120.1(4) . . ?
C15 C14 H14 119.9 . . ?
C14 C15 H15 119.8 . . ?
C14 C15 C16 120.3(4) . . ?
C16 C15 H15 119.8 . . ?
C11 C16 H16 120.0 . . ?
C15 C16 C11 119.9(3) . . ?
C15 C16 H16 120.0 . . ?
C22 C21 P1 120.4(3) . . ?
C26 C21 P1 119.1(3) . . ?
C26 C21 C22 120.4(4) . . ?
C21 C22 H22 120.6 . . ?
C23 C22 C21 118.9(4) . . ?
C23 C22 H22 120.6 . . ?
C22 C23 H23 119.5 . . ?
C24 C23 C22 120.9(5) . . ?
C24 C23 H23 119.5 . . ?
C23 C24 H24 120.0 . . ?
C23 C24 C25 119.9(4) . . ?
C25 C24 H24 120.0 . . ?
C24 C25 H25 119.8 . . ?
C24 C25 C26 120.5(5) . . ?
C26 C25 H25 119.8 . . ?
C21 C26 C25 119.4(4) . . ?
C21 C26 H26 120.3 . . ?
C25 C26 H26 120.3 . . ?
C32 C31 P1 117.2(3) . . ?
C36 C31 P1 122.2(3) . . ?
C36 C31 C32 120.5(3) . . ?
C31 C32 H32 120.4 . . ?
C33 C32 C31 119.2(4) . . ?
C33 C32 H32 120.4 . . ?
C32 C33 H33 119.9 . . ?
C34 C33 C32 120.2(4) . . ?
C34 C33 H33 119.9 . . ?
C33 C34 H34 119.7 . . ?
C33 C34 C35 120.6(4) . . ?
C35 C34 H34 119.7 . . ?
C34 C35 H35 119.8 . . ?
C34 C35 C36 120.3(4) . . ?
C36 C35 H35 119.8 . . ?
C31 C36 C35 119.2(4) . . ?
C31 C36 H36 120.4 . . ?
C35 C36 H36 120.4 . . ?
Cl2S Cl2A C1S 72.4(10) . . ?
Cl2A Cl2S C1S 78.4(10) . . ?
Cl1S C1S Cl2A 108.6(8) . . ?
Cl2S C1S Cl1S 113.1(5) . . ?
Cl2S C1S Cl2A 29.2(8) . . ?
Cl4S C2S Cl3S 146(6) . . ?

loop_
_geom_bond_atom_site_label_1
_geom_bond_atom_site_label_2
_geom_bond_distance
_geom_bond_site_symmetry_2
_geom_bond_publ_flag
Re1 Cl2 2.4016(8) 2_655 ?
Re1 Cl2 2.4017(8) . ?
Re1 Cl1 2.4200(8) 2_655 ?
Re1 Cl1 2.4200(8) . ?
Re1 C1 2.193(3) 2_655 ?
Re1 C1 2.193(3) . ?
Re1 C2 2.151(3) 2_655 ?
Re1 C2 2.150(3) . ?
P1 C1 1.787(3) . ?
P1 C11 1.802(4) . ?
P1 C21 1.800(4) . ?
P1 C31 1.802(3) . ?
C1 H1 1.0000 . ?
C1 C2 1.457(4) . ?
C2 C2 1.487(6) 2_655 ?
C2 C3 1.493(4) . ?
C3 C4 1.401(5) . ?
C3 C8 1.399(5) . ?
C4 H4 0.9500 . ?
C4 C5 1.382(5) . ?
C5 H5 0.9500 . ?
C5 C6 1.386(6) . ?
C6 H6 0.9500 . ?
C6 C7 1.377(6) . ?
C7 H7 0.9500 . ?
C7 C8 1.389(5) . ?
C8 H8 0.9500 . ?
C11 C12 1.391(5) . ?
C11 C16 1.402(5) . ?
C12 H12 0.9500 . ?
C12 C13 1.387(6) . ?
C13 H13 0.9500 . ?
C13 C14 1.390(6) . ?
C14 H14 0.9500 . ?
C14 C15 1.370(6) . ?
C15 H15 0.9500 . ?
C15 C16 1.391(5) . ?
C16 H16 0.9500 . ?
C21 C22 1.394(5) . ?
C21 C26 1.389(6) . ?
C22 H22 0.9500 . ?
C22 C23 1.392(6) . ?
C23 H23 0.9500 . ?
C23 C24 1.372(8) . ?
C24 H24 0.9500 . ?
C24 C25 1.380(7) . ?
C25 H25 0.9500 . ?
C25 C26 1.389(6) . ?
C26 H26 0.9500 . ?
C31 C32 1.402(5) . ?
C31 C36 1.384(5) . ?
C32 H32 0.9500 . ?
C32 C33 1.388(5) . ?
C33 H33 0.9500 . ?
C33 C34 1.376(7) . ?
C34 H34 0.9500 . ?
C34 C35 1.379(6) . ?
C35 H35 0.9500 . ?
C35 C36 1.393(5) . ?
C36 H36 0.9500 . ?
Cl1S C1S 1.747(8) . ?
Cl2A Cl2S 0.89(3) . ?
Cl2A C1S 1.790(14) . ?
Cl2S C1S 1.742(8) . ?
Cl3S C2S 1.41(3) . ?
Cl4S C2S 1.41(3) . ?

loop_
_geom_torsion_atom_site_label_1
_geom_torsion_atom_site_label_2
_geom_torsion_atom_site_label_3
_geom_torsion_atom_site_label_4
_geom_torsion
_geom_torsion_site_symmetry_1
_geom_torsion_site_symmetry_2
_geom_torsion_site_symmetry_3
_geom_torsion_site_symmetry_4
_geom_torsion_publ_flag
Re1 C1 C2 C2 -61.49(13) . . . 2_655 ?
Re1 C1 C2 C3 132.9(4) . . . . ?
Re1 C2 C3 C4 -116.8(3) . . . . ?
Re1 C2 C3 C8 66.0(4) . . . . ?
P1 C1 C2 Re1 -131.2(3) . . . . ?
P1 C1 C2 C2 167.4(2) . . . 2_655 ?
P1 C1 C2 C3 1.7(5) . . . . ?
P1 C11 C12 C13 -177.2(3) . . . . ?
P1 C11 C16 C15 177.5(3) . . . . ?
P1 C21 C22 C23 -177.8(4) . . . . ?
P1 C21 C26 C25 178.2(3) . . . . ?
P1 C31 C32 C33 -176.7(3) . . . . ?
P1 C31 C36 C35 176.1(3) . . . . ?
C1 P1 C11 C12 63.5(3) . . . . ?
C1 P1 C11 C16 -112.4(3) . . . . ?
C1 P1 C21 C22 -123.7(3) . . . . ?
C1 P1 C21 C26 58.9(3) . . . . ?
C1 P1 C31 C32 -164.2(3) . . . . ?
C1 P1 C31 C36 19.2(4) . . . . ?
C1 C2 C3 C4 137.1(3) . . . . ?
C1 C2 C3 C8 -40.1(5) . . . . ?
C2 C2 C3 C4 -26.9(4) 2_655 . . . ?
C2 C2 C3 C8 155.9(3) 2_655 . . . ?
C2 C3 C4 C5 -175.9(3) . . . . ?
C2 C3 C8 C7 174.5(3) . . . . ?
C3 C4 C5 C6 0.7(6) . . . . ?
C4 C3 C8 C7 -2.7(5) . . . . ?
C4 C5 C6 C7 -1.7(6) . . . . ?
C5 C6 C7 C8 0.4(7) . . . . ?
C6 C7 C8 C3 1.9(6) . . . . ?
C8 C3 C4 C5 1.5(5) . . . . ?
C11 P1 C1 Re1 178.9(2) . . . . ?
C11 P1 C1 C2 -81.0(3) . . . . ?
C11 P1 C21 C22 -4.0(4) . . . . ?
C11 P1 C21 C26 178.6(3) . . . . ?
C11 P1 C31 C32 82.9(3) . . . . ?
C11 P1 C31 C36 -93.8(3) . . . . ?
C11 C12 C13 C14 0.3(7) . . . . ?
C12 C11 C16 C15 1.6(5) . . . . ?
C12 C13 C14 C15 0.4(7) . . . . ?
C13 C14 C15 C16 -0.1(6) . . . . ?
C14 C15 C16 C11 -0.9(6) . . . . ?
C16 C11 C12 C13 -1.3(6) . . . . ?
C21 P1 C1 Re1 -58.8(3) . . . . ?
C21 P1 C1 C2 41.2(4) . . . . ?
C21 P1 C11 C12 -65.1(3) . . . . ?
C21 P1 C11 C16 119.0(3) . . . . ?
C21 P1 C31 C32 -33.4(3) . . . . ?
C21 P1 C31 C36 149.9(3) . . . . ?
C21 C22 C23 C24 -0.2(8) . . . . ?
C22 C21 C26 C25 0.8(6) . . . . ?
C22 C23 C24 C25 0.5(9) . . . . ?
C23 C24 C25 C26 -0.2(8) . . . . ?
C24 C25 C26 C21 -0.5(6) . . . . ?
C26 C21 C22 C23 -0.5(6) . . . . ?
C31 P1 C1 Re1 64.6(3) . . . . ?
C31 P1 C1 C2 164.7(3) . . . . ?
C31 P1 C11 C12 -179.1(3) . . . . ?
C31 P1 C11 C16 5.1(3) . . . . ?
C31 P1 C21 C22 110.3(3) . . . . ?
C31 P1 C21 C26 -67.1(3) . . . . ?
C31 C32 C33 C34 0.7(6) . . . . ?
C32 C31 C36 C35 -0.5(6) . . . . ?
C32 C33 C34 C35 -0.9(6) . . . . ?
C33 C34 C35 C36 0.4(7) . . . . ?
C34 C35 C36 C31 0.3(7) . . . . ?
C36 C31 C32 C33 0.0(6) . . . . ?
Cl2A Cl2S C1S Cl1S -87.1(16) . . . . ?
Cl2S Cl2A C1S Cl1S 104.1(13) . . . . ?
